data_7700617
loop_
_publ_author_name
'Zhang, Sheng'
'Mo, Wenjiao'
'Zhang, Zengqi'
'Gao, Fei'
'Wang, Lei'
'Hu, Dengwei'
'Chen, Sanping'

_publ_section_title
;
 Ligand ratio/solvent-influenced syntheses, crystal structures, and
 magnetic properties of polydentate Schiff base ligand-Dy(iii) compounds
 with \b-diketonate ligands as co-ligands.
;
_journal_issue 33
_journal_name_full 'Dalton transactions (Cambridge, England : 2003)'
_journal_page_first 12466
_journal_page_last 12481
_journal_paper_doi 10.1039/c9dt02618e
_journal_volume 48
_journal_year 2019
_chemical_formula_sum 'C47 H43 Dy N4 O6'
_chemical_formula_weight 922.35
_space_group_crystal_system monoclinic
_space_group_IT_number 14
_space_group_name_Hall '-P 2ybc'
_space_group_name_H-M_alt 'P 1 21/c 1'
_symmetry_space_group_name_Hall '-P 2ybc'
_symmetry_space_group_name_H-M 'P 1 21/c 1'
_atom_sites_solution_hydrogens geom
_audit_creation_method SHELXL-2014/7
_audit_update_record
;
2019-04-24 deposited with the CCDC.    2019-07-22 downloaded from the CCDC.
;
_cell_angle_alpha 90
_cell_angle_beta 90.191(3)
_cell_angle_gamma 90
_cell_formula_units_Z 4
_cell_length_a 22.8533(7)
_cell_length_b 15.4432(6)
_cell_length_c 11.8920(4)
_cell_measurement_reflns_used 5866
_cell_measurement_temperature 293(2)
_cell_measurement_theta_max 70.4540
_cell_measurement_theta_min 3.8800
_cell_volume 4197.0(3)
_computing_structure_refinement 'SHELXL-2014/7 (Sheldrick, 2014)'
_diffrn_ambient_temperature 293(2)
_diffrn_measured_fraction_theta_full 1.000
_diffrn_measured_fraction_theta_max 1.000
_diffrn_measurement_device_type 'Xcalibur, Eos, Gemini'
_diffrn_radiation_type CuK\a
_diffrn_radiation_wavelength 1.54184
_diffrn_reflns_av_R_equivalents 0.0742
_diffrn_reflns_av_unetI/netI 0.0684
_diffrn_reflns_Laue_measured_fraction_full 1.000
_diffrn_reflns_Laue_measured_fraction_max 1.000
_diffrn_reflns_limit_h_max 27
_diffrn_reflns_limit_h_min -27
_diffrn_reflns_limit_k_max 18
_diffrn_reflns_limit_k_min -17
_diffrn_reflns_limit_l_max 14
_diffrn_reflns_limit_l_min -9
_diffrn_reflns_number 31929
_diffrn_reflns_point_group_measured_fraction_full 1.000
_diffrn_reflns_point_group_measured_fraction_max 1.000
_diffrn_reflns_theta_full 67.235
_diffrn_reflns_theta_max 67.235
_diffrn_reflns_theta_min 3.454
_diffrn_source 'fine-focus sealed X-ray tube'
_exptl_absorpt_coefficient_mu 9.957
_exptl_absorpt_correction_T_max 1.00000
_exptl_absorpt_correction_T_min 0.25313
_exptl_absorpt_correction_type multi-scan
_exptl_absorpt_process_details sadabs
_exptl_crystal_colour yellow
_exptl_crystal_density_diffrn 1.460
_exptl_crystal_description block
_exptl_crystal_F_000 1868
_exptl_crystal_size_max 0.080
_exptl_crystal_size_mid 0.070
_exptl_crystal_size_min 0.070
_refine_diff_density_max 1.305
_refine_diff_density_min -0.653
_refine_diff_density_rms 0.083
_refine_ls_extinction_method none
_refine_ls_goodness_of_fit_ref 1.034
_refine_ls_hydrogen_treatment constr
_refine_ls_matrix_type full
_refine_ls_number_parameters 525
_refine_ls_number_reflns 7521
_refine_ls_number_restraints 0
_refine_ls_restrained_S_all 1.034
_refine_ls_R_factor_all 0.0743
_refine_ls_R_factor_gt 0.0470
_refine_ls_shift/su_max 0.000
_refine_ls_shift/su_mean 0.000
_refine_ls_structure_factor_coef Fsqd
_refine_ls_weighting_details 'w=1/[\s^2^(Fo^2^)+(0.0432P)^2^+1.9812P] where P=(Fo^2^+2Fc^2^)/3'
_refine_ls_weighting_scheme calc
_refine_ls_wR_factor_gt 0.1000
_refine_ls_wR_factor_ref 0.1155
_reflns_Friedel_coverage 0.000
_reflns_number_gt 5441
_reflns_number_total 7521
_reflns_threshold_expression 'I > 2\s(I)'
_cod_data_source_file c9dt02618e2.cif
_cod_data_source_block exp_8796
_cod_depositor_comments 'Adding full bibliography for 7700616--7700618.cif.'
_cod_original_cell_volume 4197.0(2)
_cod_database_code 7700617
_shelx_shelxl_version_number 2014/7
_shelx_space_group_comment
;
The symmetry employed for this shelxl refinement is uniquely defined
by the following loop, which should always be used as a source of
symmetry information in preference to the above space-group names.
They are only intended as comments.
;
_shelx_estimated_absorpt_t_min 0.503
_shelx_estimated_absorpt_t_max 0.542

loop_
_space_group_symop_operation_xyz
'x, y, z'
'-x, y+1/2, -z+1/2'
'-x, -y, -z'
'x, -y-1/2, z-1/2'

loop_
_atom_site_label
_atom_site_type_symbol
_atom_site_fract_x
_atom_site_fract_y
_atom_site_fract_z
_atom_site_U_iso_or_equiv
_atom_site_adp_type
_atom_site_occupancy
_atom_site_site_symmetry_order
_atom_site_calc_flag
_atom_site_refinement_flags_posn
_atom_site_refinement_flags_adp
Dy1 Dy 0.23059(2) 0.44214(2) 0.27524(2) 0.03516(10) Uani 1 1 d . .
N1 N 0.14854(19) 0.4057(3) 0.1273(4) 0.0417(11) Uani 1 1 d . .
N2 N 0.15914(19) 0.3145(3) 0.3319(4) 0.0451(11) Uani 1 1 d . .
N3 N 0.28717(19) 0.3229(3) 0.3937(3) 0.0439(11) Uani 1 1 d . .
N4 N 0.25085(18) 0.4775(3) 0.4854(3) 0.0421(11) Uani 1 1 d . .
O1 O 0.15053(15) 0.5117(2) 0.3306(3) 0.0436(9) Uani 1 1 d . .
O2 O 0.0350(2) 0.6931(3) 0.2210(5) 0.1068(19) Uani 1 1 d . .
O3 O 0.27956(16) 0.3645(2) 0.1499(3) 0.0466(9) Uani 1 1 d . .
O4 O 0.3772(2) 0.4736(3) -0.0978(4) 0.0813(15) Uani 1 1 d . .
O5 O 0.23688(15) 0.5565(2) 0.1526(3) 0.0433(9) Uani 1 1 d . .
O6 O 0.31937(15) 0.5091(2) 0.3043(3) 0.0419(9) Uani 1 1 d . .
C1 C 0.1371(3) 0.4606(4) 0.0427(5) 0.0539(16) Uani 1 1 d . .
H1 H 0.1647 0.5029 0.0258 0.065 Uiso 1 1 calc R U
C2 C 0.0865(3) 0.4573(5) -0.0203(5) 0.0658(19) Uani 1 1 d . .
H2 H 0.0807 0.4954 -0.0798 0.079 Uiso 1 1 calc R U
C3 C 0.0446(3) 0.3968(5) 0.0059(6) 0.069(2) Uani 1 1 d . .
H3 H 0.0100 0.3934 -0.0352 0.083 Uiso 1 1 calc R U
C4 C 0.0549(3) 0.3416(4) 0.0938(5) 0.0607(17) Uani 1 1 d . .
H4 H 0.0268 0.3012 0.1148 0.073 Uiso 1 1 calc R U
C5 C 0.1077(2) 0.3464(4) 0.1510(5) 0.0475(14) Uani 1 1 d . .
C6 C 0.1239(3) 0.2805(4) 0.2376(5) 0.0528(15) Uani 1 1 d . .
H6A H 0.0883 0.2554 0.2675 0.063 Uiso 1 1 calc R U
H6B H 0.1457 0.2344 0.2013 0.063 Uiso 1 1 calc R U
C7 C 0.1199(3) 0.3507(4) 0.4204(5) 0.0570(17) Uani 1 1 d . .
H7A H 0.1438 0.3791 0.4769 0.068 Uiso 1 1 calc R U
H7B H 0.0997 0.3032 0.4567 0.068 Uiso 1 1 calc R U
C8 C 0.0752(3) 0.4141(4) 0.3783(5) 0.0519(15) Uani 1 1 d . .
C9 C 0.0941(2) 0.4944(4) 0.3358(4) 0.0436(14) Uani 1 1 d . .
C10 C 0.0511(3) 0.5541(4) 0.2989(5) 0.0527(15) Uani 1 1 d . .
C11 C -0.0083(3) 0.5318(5) 0.3053(5) 0.067(2) Uani 1 1 d . .
H11 H -0.0363 0.5715 0.2813 0.081 Uiso 1 1 calc R U
C12 C -0.0263(3) 0.4530(6) 0.3459(6) 0.072(2) Uani 1 1 d . .
C13 C 0.0167(3) 0.3954(5) 0.3823(5) 0.0675(19) Uani 1 1 d . .
H13 H 0.0052 0.3420 0.4105 0.081 Uiso 1 1 calc R U
C14 C -0.0903(3) 0.4296(6) 0.3519(7) 0.111(3) Uani 1 1 d . .
H14A H -0.1135 0.4810 0.3435 0.167 Uiso 1 1 calc R U
H14B H -0.0984 0.4033 0.4233 0.167 Uiso 1 1 calc R U
H14C H -0.0996 0.3896 0.2927 0.167 Uiso 1 1 calc R U
C15 C 0.0683(3) 0.6364(5) 0.2525(6) 0.070(2) Uani 1 1 d . .
H15 H 0.1082 0.6472 0.2461 0.085 Uiso 1 1 calc R U
C16 C 0.1944(3) 0.2414(4) 0.3804(5) 0.0575(17) Uani 1 1 d . .
H16A H 0.1687 0.2037 0.4226 0.069 Uiso 1 1 calc R U
H16B H 0.2110 0.2078 0.3193 0.069 Uiso 1 1 calc R U
C17 C 0.2428(3) 0.2711(4) 0.4556(5) 0.0582(17) Uani 1 1 d . .
H17A H 0.2265 0.3060 0.5158 0.070 Uiso 1 1 calc R U
H17B H 0.2616 0.2211 0.4893 0.070 Uiso 1 1 calc R U
C18 C 0.3257(2) 0.3661(4) 0.4761(4) 0.0464(14) Uani 1 1 d . .
H18A H 0.3593 0.3899 0.4372 0.056 Uiso 1 1 calc R U
H18B H 0.3399 0.3235 0.5296 0.056 Uiso 1 1 calc R U
C19 C 0.2953(2) 0.4373(4) 0.5384(5) 0.0481(14) Uani 1 1 d . .
C20 C 0.3142(3) 0.4633(5) 0.6438(5) 0.067(2) Uani 1 1 d . .
H20 H 0.3437 0.4329 0.6806 0.080 Uiso 1 1 calc R U
C21 C 0.2890(3) 0.5343(6) 0.6935(6) 0.080(2) Uani 1 1 d . .
H21 H 0.3014 0.5526 0.7641 0.095 Uiso 1 1 calc R U
C22 C 0.2457(3) 0.5775(5) 0.6383(5) 0.072(2) Uani 1 1 d . .
H22 H 0.2290 0.6270 0.6691 0.087 Uiso 1 1 calc R U
C23 C 0.2270(3) 0.5461(4) 0.5351(5) 0.0553(16) Uani 1 1 d . .
H23 H 0.1964 0.5744 0.4988 0.066 Uiso 1 1 calc R U
C24 C 0.3243(3) 0.2647(4) 0.3243(5) 0.0563(16) Uani 1 1 d . .
H24A H 0.2989 0.2257 0.2828 0.068 Uiso 1 1 calc R U
H24B H 0.3482 0.2298 0.3743 0.068 Uiso 1 1 calc R U
C25 C 0.3634(3) 0.3093(4) 0.2430(5) 0.0470(14) Uani 1 1 d . .
C26 C 0.4231(3) 0.3041(4) 0.2496(5) 0.0582(17) Uani 1 1 d . .
H26 H 0.4397 0.2747 0.3101 0.070 Uiso 1 1 calc R U
C27 C 0.4605(3) 0.3412(4) 0.1691(6) 0.0632(18) Uani 1 1 d . .
C28 C 0.4344(3) 0.3834(4) 0.0814(5) 0.0576(16) Uani 1 1 d . .
H28 H 0.4580 0.4077 0.0263 0.069 Uiso 1 1 calc R U
C29 C 0.3739(3) 0.3916(4) 0.0705(5) 0.0469(14) Uani 1 1 d . .
C30 C 0.3363(2) 0.3561(4) 0.1529(5) 0.0443(14) Uani 1 1 d . .
C31 C 0.5262(3) 0.3355(5) 0.1813(7) 0.093(3) Uani 1 1 d . .
H31A H 0.5433 0.3227 0.1095 0.140 Uiso 1 1 calc R U
H31B H 0.5360 0.2904 0.2336 0.140 Uiso 1 1 calc R U
H31C H 0.5412 0.3897 0.2085 0.140 Uiso 1 1 calc R U
C32 C 0.3493(3) 0.4411(4) -0.0221(5) 0.0565(16) Uani 1 1 d . .
H32 H 0.3089 0.4484 -0.0235 0.068 Uiso 1 1 calc R U
C33 C 0.2030(3) 0.6842(4) 0.0040(5) 0.0577(16) Uani 1 1 d . .
H33 H 0.1756 0.6631 0.0547 0.069 Uiso 1 1 calc R U
C34 C 0.1850(3) 0.7384(5) -0.0818(6) 0.076(2) Uani 1 1 d . .
H34 H 0.1457 0.7536 -0.0886 0.091 Uiso 1 1 calc R U
C35 C 0.2254(4) 0.7698(5) -0.1569(6) 0.077(2) Uani 1 1 d . .
H35 H 0.2138 0.8075 -0.2138 0.093 Uiso 1 1 calc R U
C36 C 0.2826(4) 0.7455(5) -0.1474(6) 0.080(2) Uani 1 1 d . .
H36 H 0.3097 0.7658 -0.1992 0.096 Uiso 1 1 calc R U
C37 C 0.3010(3) 0.6904(4) -0.0611(5) 0.0606(17) Uani 1 1 d . .
H37 H 0.3400 0.6739 -0.0556 0.073 Uiso 1 1 calc R U
C38 C 0.2607(3) 0.6607(3) 0.0159(4) 0.0445(14) Uani 1 1 d . .
C39 C 0.2783(2) 0.6019(3) 0.1110(4) 0.0392(13) Uani 1 1 d . .
C40 C 0.3347(2) 0.6033(3) 0.1519(4) 0.0410(13) Uani 1 1 d . .
H40 H 0.3626 0.6350 0.1127 0.049 Uiso 1 1 calc R U
C41 C 0.3522(2) 0.5597(3) 0.2488(4) 0.0370(12) Uani 1 1 d . .
C42 C 0.4112(2) 0.5760(4) 0.2981(5) 0.0459(14) Uani 1 1 d . .
C43 C 0.4165(3) 0.5855(4) 0.4117(5) 0.0641(19) Uani 1 1 d . .
H43 H 0.3837 0.5808 0.4572 0.077 Uiso 1 1 calc R U
C44 C 0.4708(3) 0.6019(6) 0.4594(7) 0.094(3) Uani 1 1 d . .
H44 H 0.4742 0.6103 0.5366 0.113 Uiso 1 1 calc R U
C45 C 0.5193(3) 0.6058(6) 0.3926(8) 0.100(3) Uani 1 1 d . .
H45 H 0.5559 0.6160 0.4246 0.120 Uiso 1 1 calc R U
C46 C 0.5144(3) 0.5948(5) 0.2793(8) 0.084(2) Uani 1 1 d . .
H46 H 0.5476 0.5968 0.2342 0.101 Uiso 1 1 calc R U
C47 C 0.4609(3) 0.5808(4) 0.2321(6) 0.0621(18) Uani 1 1 d . .
H47 H 0.4577 0.5743 0.1546 0.074 Uiso 1 1 calc R U

loop_
_atom_site_aniso_label
_atom_site_aniso_U_11
_atom_site_aniso_U_22
_atom_site_aniso_U_33
_atom_site_aniso_U_23
_atom_site_aniso_U_13
_atom_site_aniso_U_12
Dy1 0.03394(16) 0.03773(18) 0.03379(17) 0.00408(15) -0.00321(12) -0.00283(15)
N1 0.041(3) 0.043(3) 0.041(3) -0.004(2) -0.004(2) 0.006(2)
N2 0.045(3) 0.044(3) 0.047(3) 0.010(2) -0.001(2) -0.007(2)
N3 0.046(3) 0.045(3) 0.040(3) 0.010(2) -0.003(2) -0.001(2)
N4 0.036(2) 0.052(3) 0.038(3) 0.004(2) 0.000(2) 0.001(2)
O1 0.0330(19) 0.053(2) 0.045(2) 0.0008(18) -0.0022(16) -0.0028(17)
O2 0.083(4) 0.076(4) 0.161(5) 0.015(4) -0.039(4) 0.018(3)
O3 0.048(2) 0.050(2) 0.042(2) -0.0057(18) -0.0048(18) 0.0041(19)
O4 0.098(4) 0.095(4) 0.051(3) 0.015(3) 0.011(3) 0.006(3)
O5 0.042(2) 0.045(2) 0.043(2) 0.0104(18) -0.0062(17) -0.0044(18)
O6 0.042(2) 0.047(2) 0.037(2) 0.0060(18) -0.0021(16) -0.0042(18)
C1 0.057(4) 0.060(4) 0.045(3) 0.004(3) -0.010(3) -0.004(3)
C2 0.071(5) 0.071(5) 0.055(4) -0.003(3) -0.018(3) 0.008(4)
C3 0.043(4) 0.089(6) 0.074(5) -0.010(4) -0.028(3) 0.006(4)
C4 0.044(3) 0.065(5) 0.073(4) -0.013(4) -0.001(3) -0.004(3)
C5 0.046(3) 0.048(4) 0.048(3) -0.008(3) -0.001(3) 0.002(3)
C6 0.050(4) 0.048(4) 0.060(4) -0.004(3) -0.008(3) -0.014(3)
C7 0.056(4) 0.071(5) 0.044(3) 0.011(3) 0.002(3) -0.012(3)
C8 0.044(3) 0.067(4) 0.045(3) 0.001(3) 0.007(3) -0.007(3)
C9 0.034(3) 0.064(4) 0.034(3) -0.014(3) -0.002(2) 0.003(3)
C10 0.042(3) 0.063(4) 0.053(4) -0.015(3) -0.003(3) 0.008(3)
C11 0.044(4) 0.100(6) 0.058(4) -0.020(4) -0.008(3) 0.011(4)
C12 0.041(4) 0.103(6) 0.071(5) -0.016(4) 0.008(3) -0.009(4)
C13 0.056(4) 0.083(5) 0.064(4) -0.009(4) 0.013(3) -0.013(4)
C14 0.042(4) 0.169(10) 0.124(7) -0.006(6) 0.014(5) -0.017(5)
C15 0.049(4) 0.078(5) 0.085(5) -0.009(4) -0.021(4) 0.009(4)
C16 0.055(4) 0.040(4) 0.078(4) 0.020(3) -0.001(3) -0.009(3)
C17 0.057(4) 0.055(4) 0.063(4) 0.020(3) -0.006(3) -0.005(3)
C18 0.043(3) 0.055(4) 0.040(3) 0.015(3) -0.006(3) 0.008(3)
C19 0.037(3) 0.065(4) 0.042(3) 0.009(3) 0.002(2) -0.007(3)
C20 0.056(4) 0.099(6) 0.046(4) 0.001(4) -0.008(3) 0.007(4)
C21 0.072(5) 0.120(7) 0.046(4) -0.018(4) -0.011(4) 0.005(5)
C22 0.061(4) 0.095(6) 0.061(4) -0.034(4) -0.005(3) 0.010(4)
C23 0.046(3) 0.071(5) 0.049(3) -0.010(3) 0.000(3) 0.007(3)
C24 0.062(4) 0.042(4) 0.065(4) 0.003(3) -0.005(3) 0.007(3)
C25 0.055(4) 0.039(3) 0.047(3) -0.005(3) 0.001(3) 0.008(3)
C26 0.062(4) 0.058(4) 0.055(4) -0.005(3) -0.004(3) 0.014(3)
C27 0.046(4) 0.065(5) 0.079(5) -0.007(4) 0.004(3) 0.008(3)
C28 0.060(4) 0.055(4) 0.058(4) -0.007(3) 0.016(3) -0.001(3)
C29 0.050(3) 0.044(4) 0.047(3) -0.012(3) -0.001(3) 0.002(3)
C30 0.047(3) 0.042(3) 0.044(3) -0.012(3) -0.002(3) 0.001(3)
C31 0.053(4) 0.109(7) 0.118(7) 0.006(6) 0.007(4) 0.013(4)
C32 0.072(4) 0.054(4) 0.043(3) -0.009(3) 0.002(3) 0.010(3)
C33 0.071(4) 0.050(4) 0.053(4) 0.011(3) 0.000(3) 0.001(3)
C34 0.087(5) 0.069(5) 0.072(5) 0.023(4) -0.016(4) 0.015(4)
C35 0.119(7) 0.061(5) 0.051(4) 0.026(4) -0.013(4) -0.011(5)
C36 0.101(6) 0.080(6) 0.058(4) 0.026(4) 0.007(4) -0.022(5)
C37 0.071(4) 0.064(4) 0.046(3) 0.015(3) 0.001(3) -0.014(4)
C38 0.062(4) 0.035(3) 0.037(3) -0.001(3) 0.000(3) -0.005(3)
C39 0.056(3) 0.029(3) 0.033(3) -0.002(2) 0.006(3) -0.002(3)
C40 0.044(3) 0.041(3) 0.038(3) 0.000(3) 0.009(2) -0.009(3)
C41 0.036(3) 0.038(3) 0.037(3) -0.010(3) 0.005(2) 0.000(2)
C42 0.038(3) 0.046(4) 0.054(4) 0.001(3) -0.004(3) -0.002(3)
C43 0.050(4) 0.084(5) 0.058(4) 0.006(4) -0.008(3) -0.017(3)
C44 0.070(5) 0.141(8) 0.072(5) 0.019(5) -0.026(4) -0.020(5)
C45 0.047(4) 0.128(8) 0.124(8) 0.004(7) -0.027(5) -0.025(5)
C46 0.038(4) 0.097(6) 0.117(7) 0.012(5) 0.004(4) -0.013(4)
C47 0.042(3) 0.068(5) 0.076(5) -0.004(4) 0.010(3) -0.001(3)

loop_
_atom_type_symbol
_atom_type_description
_atom_type_scat_dispersion_real
_atom_type_scat_dispersion_imag
_atom_type_scat_source
C C 0.0181 0.0091 'International Tables Vol C Tables 4.2.6.8 and 6.1.1.4'
H H 0.0000 0.0000 'International Tables Vol C Tables 4.2.6.8 and 6.1.1.4'
O O 0.0492 0.0322 'International Tables Vol C Tables 4.2.6.8 and 6.1.1.4'
Dy Dy -9.8046 9.8477 'International Tables Vol C Tables 4.2.6.8 and 6.1.1.4'
N N 0.0311 0.0180 'International Tables Vol C Tables 4.2.6.8 and 6.1.1.4'

loop_
_geom_angle_atom_site_label_1
_geom_angle_atom_site_label_2
_geom_angle_atom_site_label_3
_geom_angle
O3 Dy1 O1 151.35(13)
O3 Dy1 O5 87.47(13)
O1 Dy1 O5 82.52(13)
O3 Dy1 O6 84.11(13)
O1 Dy1 O6 117.65(13)
O5 Dy1 O6 72.13(12)
O3 Dy1 N4 132.16(13)
O1 Dy1 N4 75.97(13)
O5 Dy1 N4 115.98(13)
O6 Dy1 N4 66.84(12)
O3 Dy1 N1 78.17(13)
O1 Dy1 N1 73.48(13)
O5 Dy1 N1 77.59(13)
O6 Dy1 N1 145.41(13)
N4 Dy1 N1 144.43(13)
O3 Dy1 N2 94.68(14)
O1 Dy1 N2 77.03(14)
O5 Dy1 N2 140.74(13)
O6 Dy1 N2 147.12(13)
N4 Dy1 N2 91.14(14)
N1 Dy1 N2 64.65(14)
O3 Dy1 N3 74.68(13)
O1 Dy1 N3 125.33(13)
O5 Dy1 N3 147.16(13)
O6 Dy1 N3 78.68(13)
N4 Dy1 N3 63.26(14)
N1 Dy1 N3 123.56(14)
N2 Dy1 N3 69.40(14)
C5 N1 C1 117.2(5)
C5 N1 Dy1 120.1(4)
C1 N1 Dy1 120.2(4)
C6 N2 C7 110.0(4)
C6 N2 C16 108.4(5)
C7 N2 C16 109.5(4)
C6 N2 Dy1 114.0(3)
C7 N2 Dy1 105.8(3)
C16 N2 Dy1 109.0(3)
C18 N3 C24 107.5(4)
C18 N3 C17 108.8(4)
C24 N3 C17 109.9(4)
C18 N3 Dy1 109.2(3)
C24 N3 Dy1 113.7(3)
C17 N3 Dy1 107.7(3)
C23 N4 C19 118.0(5)
C23 N4 Dy1 121.5(4)
C19 N4 Dy1 119.0(4)
C9 O1 Dy1 136.2(4)
C30 O3 Dy1 122.7(3)
C39 O5 Dy1 135.7(3)
C41 O6 Dy1 136.0(3)
N1 C1 C2 123.0(6)
C3 C2 C1 119.1(6)
C4 C3 C2 118.5(6)
C3 C4 C5 119.3(6)
N1 C5 C4 122.7(6)
N1 C5 C6 116.2(5)
C4 C5 C6 121.0(6)
N2 C6 C5 114.5(5)
N2 C7 C8 114.8(5)
C13 C8 C9 120.0(6)
C13 C8 C7 121.0(6)
C9 C8 C7 119.0(5)
O1 C9 C8 119.9(5)
O1 C9 C10 122.1(6)
C8 C9 C10 118.1(5)
C11 C10 C9 119.6(6)
C11 C10 C15 120.2(6)
C9 C10 C15 120.2(6)
C12 C11 C10 121.9(7)
C11 C12 C13 117.5(6)
C11 C12 C14 121.4(7)
C13 C12 C14 121.1(8)
C8 C13 C12 122.9(7)
O2 C15 C10 125.5(7)
C17 C16 N2 113.3(5)
N3 C17 C16 111.9(5)
N3 C18 C19 112.5(4)
N4 C19 C20 121.5(6)
N4 C19 C18 117.3(5)
C20 C19 C18 121.2(5)
C21 C20 C19 119.5(6)
C22 C21 C20 119.3(6)
C21 C22 C23 118.5(7)
N4 C23 C22 123.1(6)
N3 C24 C25 115.2(5)
C26 C25 C30 120.2(6)
C26 C25 C24 122.5(5)
C30 C25 C24 117.3(5)
C25 C26 C27 122.9(6)
C28 C27 C26 116.7(6)
C28 C27 C31 122.2(6)
C26 C27 C31 121.1(6)
C27 C28 C29 123.1(6)
C28 C29 C30 120.3(6)
C28 C29 C32 120.0(6)
C30 C29 C32 119.6(5)
O3 C30 C29 123.3(5)
O3 C30 C25 120.0(5)
C29 C30 C25 116.8(5)
O4 C32 C29 125.3(6)
C38 C33 C34 121.4(6)
C35 C34 C33 119.5(7)
C36 C35 C34 119.6(7)
C35 C36 C37 121.0(7)
C38 C37 C36 119.4(7)
C33 C38 C37 119.1(6)
C33 C38 C39 119.4(5)
C37 C38 C39 121.5(6)
O5 C39 C40 124.4(5)
O5 C39 C38 115.2(5)
C40 C39 C38 120.3(5)
C39 C40 C41 123.4(5)
O6 C41 C40 124.1(5)
O6 C41 C42 115.8(5)
C40 C41 C42 120.0(5)
C43 C42 C47 119.0(6)
C43 C42 C41 119.0(5)
C47 C42 C41 122.0(5)
C42 C43 C44 120.1(7)
C45 C44 C43 119.8(7)
C46 C45 C44 120.3(7)
C47 C46 C45 119.9(7)
C46 C47 C42 120.8(7)

loop_
_geom_bond_atom_site_label_1
_geom_bond_atom_site_label_2
_geom_bond_distance
Dy1 O3 2.219(4)
Dy1 O1 2.224(4)
Dy1 O5 2.295(3)
Dy1 O6 2.302(3)
Dy1 N4 2.598(4)
Dy1 N1 2.628(4)
Dy1 N2 2.648(4)
Dy1 N3 2.652(4)
N1 C5 1.338(7)
N1 C1 1.340(7)
N2 C6 1.476(6)
N2 C7 1.494(7)
N2 C16 1.502(7)
N3 C18 1.475(6)
N3 C24 1.488(7)
N3 C17 1.489(6)
N4 C23 1.330(7)
N4 C19 1.346(7)
O1 C9 1.318(6)
O2 C15 1.218(7)
O3 C30 1.303(6)
O4 C32 1.214(7)
O5 C39 1.280(6)
O6 C41 1.270(6)
C1 C2 1.378(8)
C2 C3 1.374(9)
C3 C4 1.369(8)
C4 C5 1.385(7)
C5 C6 1.494(7)
C7 C8 1.500(8)
C8 C13 1.367(8)
C8 C9 1.408(8)
C9 C10 1.416(8)
C10 C11 1.404(8)
C10 C15 1.440(9)
C11 C12 1.374(9)
C12 C13 1.393(9)
C12 C14 1.507(9)
C16 C17 1.491(7)
C18 C19 1.498(7)
C19 C20 1.383(8)
C20 C21 1.373(9)
C21 C22 1.360(9)
C22 C23 1.385(8)
C24 C25 1.488(8)
C25 C26 1.369(8)
C25 C30 1.432(7)
C26 C27 1.407(8)
C27 C28 1.365(8)
C27 C31 1.512(8)
C28 C29 1.393(8)
C29 C30 1.417(7)
C29 C32 1.452(8)
C33 C38 1.373(8)
C33 C34 1.382(8)
C34 C35 1.377(9)
C35 C36 1.364(9)
C36 C37 1.397(8)
C37 C38 1.379(7)
C38 C39 1.504(7)
C39 C40 1.376(7)
C40 C41 1.392(7)
C41 C42 1.491(7)
C42 C43 1.364(8)
C42 C47 1.385(8)
C43 C44 1.385(8)
C44 C45 1.369(10)
C45 C46 1.362(10)
C46 C47 1.360(9)
